data_1553691
loop_
_publ_author_name
'Zhang, Yahui'
'Kong, Lingwei'
'Mao, Huiling'
'Pan, Xiaoling'
'Shi, Jianbing'
'Tong, Bin'
'Dong, Yuping'

_publ_section_title
;
 Light/temperature-enhanced emission characteristics of
 malononitrile-containing hexaphenyl-1,3-butadiene derivatives: the
 hotter, the brighter
;
_journal_issue 12
_journal_name_full 'Materials Chemistry Frontiers'
_journal_page_first 2569
_journal_paper_doi 10.1039/C7QM00304H
_journal_volume 1
_journal_year 2017
_chemical_formula_sum 'C48 H30 N4'
_chemical_formula_weight 662.76
_chemical_melting_point 533
_chemical_name_systematic ZZ-HPB-CN
_chemical_properties_physical ', Light-sensitive'
_space_group_crystal_system orthorhombic
_space_group_IT_number 52
_space_group_name_Hall '-P 2a 2bc'
_space_group_name_H-M_alt 'P n n a'
_atom_sites_solution_hydrogens geom
_audit_creation_method SHELXL-2014/7
_audit_update_record
;
2017-03-02 deposited with the CCDC.
2017-09-08 downloaded from the CCDC.
;
_cell_angle_alpha 90
_cell_angle_beta 90
_cell_angle_gamma 90
_cell_formula_units_Z 4
_cell_length_a 14.768(16)
_cell_length_b 15.377(17)
_cell_length_c 16.689(18)
_cell_measurement_reflns_used 1062
_cell_measurement_temperature 296(2)
_cell_measurement_theta_max 18.26
_cell_measurement_theta_min 2.26
_cell_volume 3790(7)
_computing_structure_refinement 'SHELXL-2014/7 (Sheldrick, 2014)'
_diffrn_ambient_temperature 296(2)
_diffrn_measured_fraction_theta_full 1.000
_diffrn_measured_fraction_theta_max 0.985
_diffrn_measurement_device_type CCD
_diffrn_radiation_type MoK\a
_diffrn_radiation_wavelength 0.71073
_diffrn_reflns_av_R_equivalents 0.1052
_diffrn_reflns_av_unetI/netI 0.0697
_diffrn_reflns_Laue_measured_fraction_full 1.000
_diffrn_reflns_Laue_measured_fraction_max 0.985
_diffrn_reflns_limit_h_max 17
_diffrn_reflns_limit_h_min -17
_diffrn_reflns_limit_k_max 18
_diffrn_reflns_limit_k_min -18
_diffrn_reflns_limit_l_max 19
_diffrn_reflns_limit_l_min -20
_diffrn_reflns_number 24688
_diffrn_reflns_point_group_measured_fraction_full 1.000
_diffrn_reflns_point_group_measured_fraction_max 0.985
_diffrn_reflns_theta_full 25.242
_diffrn_reflns_theta_max 25.906
_diffrn_reflns_theta_min 1.801
_exptl_absorpt_coefficient_mu 0.069
_exptl_absorpt_correction_type multi-scan
_exptl_absorpt_process_details sadabs
_exptl_crystal_colour orange
_exptl_crystal_density_diffrn 1.162
_exptl_crystal_description Block
_exptl_crystal_F_000 1384
_exptl_crystal_preparation ', Luminescent'
_exptl_crystal_recrystallization_method 'Vapour deposition'
_exptl_crystal_size_max 0.220
_exptl_crystal_size_mid 0.200
_exptl_crystal_size_min 0.180
_exptl_transmission_factor_max 0.864
_exptl_transmission_factor_min 0.864
_refine_diff_density_max 0.201
_refine_diff_density_min -0.196
_refine_diff_density_rms 0.040
_refine_ls_extinction_method none
_refine_ls_goodness_of_fit_ref 0.943
_refine_ls_hydrogen_treatment constr
_refine_ls_matrix_type full
_refine_ls_number_parameters 254
_refine_ls_number_reflns 3638
_refine_ls_number_restraints 48
_refine_ls_restrained_S_all 0.989
_refine_ls_R_factor_all 0.1352
_refine_ls_R_factor_gt 0.0576
_refine_ls_shift/su_max 0.000
_refine_ls_shift/su_mean 0.000
_refine_ls_structure_factor_coef Fsqd
_refine_ls_weighting_details 'w=1/[\s^2^(Fo^2^)+(0.0949P)^2^] where P=(Fo^2^+2Fc^2^)/3'
_refine_ls_weighting_scheme calc
_refine_ls_wR_factor_gt 0.1442
_refine_ls_wR_factor_ref 0.1904
_reflns_Friedel_coverage 0.000
_reflns_number_gt 1746
_reflns_number_total 3638
_reflns_threshold_expression 'I > 2\s(I)'
_cod_data_source_file c7qm00304h2.cif
_cod_data_source_block 1_a
_cod_database_code 1553691
_shelx_shelxl_version_number 2014/7
_shelx_space_group_comment
;
The symmetry employed for this shelxl refinement is uniquely defined
by the following loop, which should always be used as a source of
symmetry information in preference to the above space-group names.
They are only intended as comments.
;
_shelx_estimated_absorpt_t_min 0.985
_shelx_estimated_absorpt_t_max 0.988

loop_
_space_group_symop_operation_xyz
'x, y, z'
'-x+1/2, -y, z'
'-x+1/2, y+1/2, -z+1/2'
'x, -y+1/2, -z+1/2'
'-x, -y, -z'
'x-1/2, y, -z'
'x-1/2, -y-1/2, z-1/2'
'-x, y-1/2, z-1/2'

loop_
_atom_site_label
_atom_site_type_symbol
_atom_site_fract_x
_atom_site_fract_y
_atom_site_fract_z
_atom_site_U_iso_or_equiv
_atom_site_adp_type
_atom_site_occupancy
_atom_site_site_symmetry_order
_atom_site_calc_flag
_atom_site_refinement_flags_posn
_atom_site_refinement_flags_adp
_atom_site_refinement_flags_occupancy
_atom_site_disorder_assembly
_atom_site_disorder_group
C1 C 0.44943(16) 0.74445(18) 0.66329(15) 0.0537(7) Uani 1 1 d . . . . .
C2 C 0.39877(18) 0.6783(2) 0.63195(19) 0.0748(9) Uani 1 1 d . . . . .
H2 H 0.4176 0.6211 0.6388 0.090 Uiso 1 1 calc R U . . .
C3 C 0.3208(2) 0.6952(3) 0.5907(2) 0.0955(12) Uani 1 1 d . . . . .
H3 H 0.2868 0.6494 0.5701 0.115 Uiso 1 1 calc R U . . .
C4 C 0.2923(2) 0.7789(3) 0.5794(2) 0.0992(12) Uani 1 1 d . . . . .
H4 H 0.2396 0.7901 0.5507 0.119 Uiso 1 1 calc R U . . .
C5 C 0.3414(2) 0.8454(2) 0.6102(2) 0.0899(11) Uani 1 1 d . . . . .
H5 H 0.3225 0.9025 0.6025 0.108 Uiso 1 1 calc R U . . .
C6 C 0.41901(18) 0.8284(2) 0.65266(19) 0.0718(9) Uani 1 1 d . . . . .
H6 H 0.4516 0.8743 0.6746 0.086 Uiso 1 1 calc R U . . .
C7 C 0.53238(15) 0.72746(16) 0.71080(14) 0.0483(6) Uani 1 1 d . . . . .
C8 C 0.59865(16) 0.67328(16) 0.68656(14) 0.0474(6) Uani 1 1 d . . . . .
C9 C 0.60107(15) 0.63563(18) 0.60582(16) 0.0523(7) Uani 1 1 d . . . . .
C10 C 0.58876(18) 0.6851(2) 0.53902(17) 0.0662(8) Uani 1 1 d . . . . .
H10 H 0.5781 0.7445 0.5442 0.079 Uiso 1 1 calc R U . . .
C11 C 0.5919(2) 0.6486(3) 0.4644(2) 0.0863(11) Uani 1 1 d . . . . .
H11 H 0.5834 0.6831 0.4192 0.104 Uiso 1 1 calc R U . . .
C12 C 0.6076(2) 0.5617(3) 0.4562(2) 0.0982(13) Uani 1 1 d . . . . .
H12 H 0.6091 0.5368 0.4055 0.118 Uiso 1 1 calc R U . . .
C13 C 0.6209(2) 0.5118(3) 0.5217(2) 0.0978(12) Uani 1 1 d . . . . .
H13 H 0.6320 0.4525 0.5161 0.117 Uiso 1 1 calc R U . . .
C14 C 0.61800(18) 0.5486(2) 0.59616(19) 0.0724(9) Uani 1 1 d . . . . .
H14 H 0.6277 0.5140 0.6411 0.087 Uiso 1 1 calc R U . . .
C15 C 0.67777(16) 0.65095(15) 0.73712(15) 0.0486(7) Uani 1 1 d . . . . .
C16 C 0.76409(16) 0.65269(17) 0.70416(15) 0.0550(7) Uani 1 1 d . . . . .
H16 H 0.7708 0.6653 0.6500 0.066 Uiso 1 1 calc R U . . .
C17 C 0.83917(18) 0.63635(17) 0.74917(16) 0.0571(7) Uani 1 1 d . . . . .
H17 H 0.8961 0.6383 0.7255 0.069 Uiso 1 1 calc R U . . .
C18 C 0.83143(17) 0.61694(17) 0.82933(16) 0.0553(7) Uani 1 1 d . . . . .
C19 C 0.74544(18) 0.61287(17) 0.86168(16) 0.0623(8) Uani 1 1 d . . . . .
H19 H 0.7386 0.5989 0.9156 0.075 Uiso 1 1 calc R U . . .
C20 C 0.67059(17) 0.62884(17) 0.81666(16) 0.0563(7) Uani 1 1 d . . . . .
H20 H 0.6136 0.6247 0.8401 0.068 Uiso 1 1 calc R U . . .
C21 C 0.90707(19) 0.60152(19) 0.88230(17) 0.0691(8) Uani 1 1 d . . . . .
H21 H 0.8906 0.5935 0.9356 0.083 Uiso 1 1 calc R U . . .
C22 C 0.9934(2) 0.5967(2) 0.86977(17) 0.0830(10) Uani 1 1 d D U . . .
C24 C 1.0564(2) 0.5798(2) 0.9329(2) 0.0835(10) Uani 1 1 d D . . . .
C23A C 1.0297(4) 0.5693(6) 0.7948(3) 0.095(2) Uani 0.585(5) 1 d D U P A 1
N1A N 1.0611(4) 0.5555(6) 0.7359(3) 0.153(3) Uani 0.585(5) 1 d D U P A 1
C23B C 1.0331(6) 0.6503(8) 0.8041(5) 0.114(3) Uani 0.415(5) 1 d D U P A 2
N1B N 1.0635(6) 0.6893(7) 0.7515(5) 0.157(4) Uani 0.415(5) 1 d D U P A 2
N2 N 1.10619(19) 0.5677(2) 0.98256(19) 0.1080(11) Uani 1 1 d D . . . .

loop_
_atom_site_aniso_label
_atom_site_aniso_U_11
_atom_site_aniso_U_22
_atom_site_aniso_U_33
_atom_site_aniso_U_23
_atom_site_aniso_U_13
_atom_site_aniso_U_12
C1 0.0461(14) 0.0563(18) 0.0587(17) -0.0089(14) -0.0016(12) 0.0014(14)
C2 0.0523(17) 0.073(2) 0.099(2) -0.0270(18) -0.0132(16) 0.0005(15)
C3 0.058(2) 0.108(3) 0.120(3) -0.043(2) -0.0250(19) 0.003(2)
C4 0.062(2) 0.124(4) 0.112(3) -0.016(3) -0.0262(19) 0.014(2)
C5 0.068(2) 0.092(3) 0.110(3) 0.016(2) -0.0186(19) 0.0147(19)
C6 0.0587(18) 0.065(2) 0.092(2) -0.0018(17) -0.0109(16) 0.0032(15)
C7 0.0448(14) 0.0470(15) 0.0529(15) -0.0075(12) -0.0012(11) -0.0031(12)
C8 0.0464(14) 0.0440(15) 0.0516(16) -0.0086(12) 0.0000(11) -0.0016(12)
C9 0.0430(14) 0.0582(18) 0.0558(17) -0.0096(14) 0.0006(12) -0.0015(12)
C10 0.0601(18) 0.082(2) 0.056(2) -0.0070(16) -0.0007(13) -0.0024(15)
C11 0.075(2) 0.126(3) 0.059(2) -0.011(2) 0.0020(16) -0.019(2)
C12 0.083(2) 0.136(4) 0.075(3) -0.049(3) 0.0084(19) -0.020(2)
C13 0.107(3) 0.090(3) 0.096(3) -0.049(2) 0.011(2) -0.008(2)
C14 0.079(2) 0.063(2) 0.075(2) -0.0210(17) 0.0010(16) 0.0043(16)
C15 0.0500(16) 0.0426(15) 0.0533(17) -0.0072(12) 0.0004(12) 0.0012(12)
C16 0.0522(16) 0.0624(18) 0.0504(16) -0.0085(13) 0.0018(12) 0.0057(13)
C17 0.0483(15) 0.0635(19) 0.0595(18) -0.0078(14) 0.0017(12) 0.0037(13)
C18 0.0533(16) 0.0582(18) 0.0545(17) 0.0025(13) -0.0022(13) 0.0018(13)
C19 0.0602(18) 0.071(2) 0.0561(17) 0.0097(14) 0.0020(14) 0.0012(14)
C20 0.0499(16) 0.0577(18) 0.0613(18) 0.0043(14) 0.0072(13) 0.0040(13)
C21 0.0635(19) 0.082(2) 0.0615(18) 0.0066(15) -0.0030(14) 0.0072(16)
C22 0.0601(19) 0.128(3) 0.0606(19) -0.0053(18) -0.0073(15) 0.0079(18)
C24 0.068(2) 0.098(3) 0.084(3) -0.002(2) -0.0173(18) -0.0012(18)
C23A 0.071(3) 0.149(5) 0.065(3) 0.002(4) -0.004(3) 0.035(4)
N1A 0.112(4) 0.275(8) 0.073(4) 0.001(4) 0.012(3) 0.084(5)
C23B 0.072(4) 0.196(6) 0.074(5) 0.013(5) -0.009(4) -0.011(5)
N1B 0.097(5) 0.268(9) 0.107(6) 0.037(7) -0.017(5) -0.050(5)
N2 0.091(2) 0.128(3) 0.106(2) 0.012(2) -0.0413(18) -0.0069(18)

loop_
_atom_type_symbol
_atom_type_description
_atom_type_scat_dispersion_real
_atom_type_scat_dispersion_imag
_atom_type_scat_source
C C 0.0033 0.0016 'International Tables Vol C Tables 4.2.6.8 and 6.1.1.4'
H H 0.0000 0.0000 'International Tables Vol C Tables 4.2.6.8 and 6.1.1.4'
N N 0.0061 0.0033 'International Tables Vol C Tables 4.2.6.8 and 6.1.1.4'

loop_
_geom_angle_atom_site_label_1
_geom_angle_atom_site_label_2
_geom_angle_atom_site_label_3
_geom_angle
_geom_angle_site_symmetry_3
C2 C1 C6 118.0(3) .
C2 C1 C7 121.7(3) .
C6 C1 C7 120.2(2) .
C3 C2 C1 120.8(3) .
C3 C2 H2 119.6 .
C1 C2 H2 119.6 .
C2 C3 C4 120.5(3) .
C2 C3 H3 119.7 .
C4 C3 H3 119.7 .
C5 C4 C3 119.6(3) .
C5 C4 H4 120.2 .
C3 C4 H4 120.2 .
C4 C5 C6 119.8(3) .
C4 C5 H5 120.1 .
C6 C5 H5 120.1 .
C5 C6 C1 121.2(3) .
C5 C6 H6 119.4 .
C1 C6 H6 119.4 .
C8 C7 C1 123.3(2) .
C8 C7 C7 123.69(19) 4_566
C1 C7 C7 112.96(17) 4_566
C7 C8 C9 122.5(2) .
C7 C8 C15 123.0(2) .
C9 C8 C15 114.4(2) .
C10 C9 C14 118.3(3) .
C10 C9 C8 121.9(3) .
C14 C9 C8 119.8(3) .
C11 C10 C9 120.7(3) .
C11 C10 H10 119.6 .
C9 C10 H10 119.6 .
C12 C11 C10 120.0(4) .
C12 C11 H11 120.0 .
C10 C11 H11 120.0 .
C13 C12 C11 120.1(4) .
C13 C12 H12 120.0 .
C11 C12 H12 120.0 .
C12 C13 C14 119.7(4) .
C12 C13 H13 120.1 .
C14 C13 H13 120.1 .
C13 C14 C9 121.1(3) .
C13 C14 H14 119.4 .
C9 C14 H14 119.4 .
C20 C15 C16 117.3(2) .
C20 C15 C8 123.1(2) .
C16 C15 C8 119.6(2) .
C17 C16 C15 121.7(3) .
C17 C16 H16 119.2 .
C15 C16 H16 119.2 .
C16 C17 C18 120.6(2) .
C16 C17 H17 119.7 .
C18 C17 H17 119.7 .
C17 C18 C19 117.8(2) .
C17 C18 C21 124.5(2) .
C19 C18 C21 117.7(3) .
C20 C19 C18 121.6(3) .
C20 C19 H19 119.2 .
C18 C19 H19 119.2 .
C19 C20 C15 121.1(2) .
C19 C20 H20 119.5 .
C15 C20 H20 119.5 .
C22 C21 C18 132.3(3) .
C22 C21 H21 113.9 .
C18 C21 H21 113.9 .
C21 C22 C23A 122.0(3) .
C21 C22 C24 122.2(3) .
C23A C22 C24 110.4(4) .
C21 C22 C23B 118.3(5) .
C24 C22 C23B 112.7(4) .
N2 C24 C22 179.1(4) .
N1A C23A C22 173.5(9) .
N1B C23B C22 177.6(14) .
C23B N1B N1B 122.7(13) 4_566

loop_
_geom_bond_atom_site_label_1
_geom_bond_atom_site_label_2
_geom_bond_distance
_geom_bond_site_symmetry_2
C1 C2 1.367(4) .
C1 C6 1.378(4) .
C1 C7 1.482(4) .
C2 C3 1.367(4) .
C2 H2 0.9300 .
C3 C4 1.367(5) .
C3 H3 0.9300 .
C4 C5 1.355(5) .
C4 H4 0.9300 .
C5 C6 1.374(4) .
C5 H5 0.9300 .
C6 H6 0.9300 .
C7 C8 1.347(3) .
C7 C7 1.481(5) 4_566
C8 C9 1.467(4) .
C8 C15 1.481(3) .
C9 C10 1.362(4) .
C9 C14 1.372(4) .
C10 C11 1.366(4) .
C10 H10 0.9300 .
C11 C12 1.363(5) .
C11 H11 0.9300 .
C12 C13 1.350(5) .
C12 H12 0.9300 .
C13 C14 1.366(4) .
C13 H13 0.9300 .
C14 H14 0.9300 .
C15 C20 1.374(4) .
C15 C16 1.389(4) .
C16 C17 1.363(4) .
C16 H16 0.9300 .
C17 C18 1.375(4) .
C17 H17 0.9300 .
C18 C19 1.381(4) .
C18 C21 1.444(4) .
C19 C20 1.359(4) .
C19 H19 0.9300 .
C20 H20 0.9300 .
C21 C22 1.294(4) .
C21 H21 0.9300 .
C22 C23A 1.424(5) .
C22 C24 1.430(4) .
C22 C23B 1.492(7) .
C24 N2 1.123(3) .
C23A N1A 1.109(6) .
C23B N1B 1.153(7) .
N1B N1B 1.87(2) 4_566

loop_
_geom_torsion_atom_site_label_1
_geom_torsion_atom_site_label_2
_geom_torsion_atom_site_label_3
_geom_torsion_atom_site_label_4
_geom_torsion
_geom_torsion_site_symmetry_1
_geom_torsion_site_symmetry_4
C6 C1 C2 C3 0.6(5) . .
C7 C1 C2 C3 177.7(3) . .
C1 C2 C3 C4 0.6(5) . .
C2 C3 C4 C5 -0.7(6) . .
C3 C4 C5 C6 -0.2(6) . .
C4 C5 C6 C1 1.4(5) . .
C2 C1 C6 C5 -1.6(5) . .
C7 C1 C6 C5 -178.7(3) . .
C2 C1 C7 C8 49.1(4) . .
C6 C1 C7 C8 -133.9(3) . .
C2 C1 C7 C7 -127.9(3) . 4_566
C6 C1 C7 C7 49.1(4) . 4_566
C1 C7 C8 C9 9.0(4) . .
C7 C7 C8 C9 -174.4(3) 4_566 .
C1 C7 C8 C15 -174.8(2) . .
C7 C7 C8 C15 1.8(4) 4_566 .
C7 C8 C9 C10 47.9(4) . .
C15 C8 C9 C10 -128.6(3) . .
C7 C8 C9 C14 -133.5(3) . .
C15 C8 C9 C14 50.0(3) . .
C14 C9 C10 C11 0.9(4) . .
C8 C9 C10 C11 179.5(2) . .
C9 C10 C11 C12 0.0(4) . .
C10 C11 C12 C13 -0.7(5) . .
C11 C12 C13 C14 0.4(5) . .
C12 C13 C14 C9 0.5(5) . .
C10 C9 C14 C13 -1.2(4) . .
C8 C9 C14 C13 -179.8(3) . .
C7 C8 C15 C20 45.6(4) . .
C9 C8 C15 C20 -137.9(3) . .
C7 C8 C15 C16 -133.8(3) . .
C9 C8 C15 C16 42.7(3) . .
C20 C15 C16 C17 -2.4(4) . .
C8 C15 C16 C17 177.1(2) . .
C15 C16 C17 C18 0.4(4) . .
C16 C17 C18 C19 1.3(4) . .
C16 C17 C18 C21 -177.9(3) . .
C17 C18 C19 C20 -1.1(4) . .
C21 C18 C19 C20 178.2(3) . .
C18 C19 C20 C15 -0.9(4) . .
C16 C15 C20 C19 2.6(4) . .
C8 C15 C20 C19 -176.8(2) . .
C17 C18 C21 C22 -4.6(5) . .
C19 C18 C21 C22 176.2(3) . .
C18 C21 C22 C23A -28.0(7) . .
C18 C21 C22 C24 -179.5(3) . .
C18 C21 C22 C23B 31.5(8) . .
